data_4301346
loop_
_publ_author_name
'Anukul Jana'
'Ina Objartel'
'Herbert W. Roesky'
'Dietmar Stalke'

_publ_contact_author 'Prof. Dr. H. W. Roesky'
_publ_contact_author_email 'hroesky@gwdg.de, dstalke@chemie.uni-goettingen.de'
_publ_section_title
;
Cleavage of a N-H Bond of Ammonia at Room Temperature by a Germylene
;
_journal_name_full 'Inorganic Chemistry'
_journal_page_first 798
_journal_page_last 800
_journal_paper_doi 10.1021/ic801964u
_journal_volume 48
_journal_year 2009
_chemical_formula_sum 'C29 H43 Ge N3'
_chemical_formula_weight 506.25
_chemical_name_systematic
; 
 ? 
;
_space_group_IT_number 15
_symmetry_cell_setting monoclinic
_symmetry_space_group_name_Hall '-C 2yc'
_symmetry_space_group_name_H-M 'C 1 2/c 1'
_atom_sites_solution_hydrogens geom
_atom_sites_solution_primary direct
_atom_sites_solution_secondary difmap
_audit_creation_method SHELXL-97
_cell_angle_alpha 90.00
_cell_angle_beta 95.261(3)
_cell_angle_gamma 90.00
_cell_formula_units_Z 8
_cell_length_a 24.902(5)
_cell_length_b 15.167(3)
_cell_length_c 14.672(3)
_cell_measurement_reflns_used 7163
_cell_measurement_temperature 100(2)
_cell_measurement_theta_max 25.304
_cell_measurement_theta_min 2.686
_cell_volume 5518.1(19)
_computing_cell_refinement 'SAINT V7.46A'
_computing_data_collection 'APEX2 v2.2-0'
_computing_data_reduction 'SAINT V7.46A'
_computing_molecular_graphics 'XSHELL ver. 4.01'
_computing_publication_material 'XSHELL ver. 4.01'
_computing_structure_refinement 'SHELXL in SHELXTL ver. 6.10'
_computing_structure_solution 'SHELXS in SHELXTL ver. 6.10'
_diffrn_ambient_temperature 100(2)
_diffrn_measured_fraction_theta_full 0.995
_diffrn_measured_fraction_theta_max 0.995
_diffrn_measurement_device_type 'Bruker TXS-Mo rotating anode'
_diffrn_measurement_method 'omega scans'
_diffrn_radiation_monochromator 'INCOATEC Helios mirror optics'
_diffrn_radiation_source 'Bruker TXS-Mo rotating anode'
_diffrn_radiation_type MoK\a
_diffrn_radiation_wavelength 0.71073
_diffrn_reflns_av_R_equivalents 0.0526
_diffrn_reflns_av_sigmaI/netI 0.0395
_diffrn_reflns_limit_h_max 29
_diffrn_reflns_limit_h_min -29
_diffrn_reflns_limit_k_max 18
_diffrn_reflns_limit_k_min 0
_diffrn_reflns_limit_l_max 17
_diffrn_reflns_limit_l_min 0
_diffrn_reflns_number 25829
_diffrn_reflns_theta_full 25.38
_diffrn_reflns_theta_max 25.38
_diffrn_reflns_theta_min 1.57
_exptl_absorpt_coefficient_mu 1.131
_exptl_absorpt_correction_T_max 0.970
_exptl_absorpt_correction_T_min 0.746
_exptl_absorpt_correction_type empirical
_exptl_absorpt_process_details SADABS-2008/1
_exptl_crystal_colour yellow
_exptl_crystal_density_diffrn 1.219
_exptl_crystal_density_method 'not measured'
_exptl_crystal_description needles
_exptl_crystal_F_000 2160
_exptl_crystal_size_max 0.25
_exptl_crystal_size_mid 0.03
_exptl_crystal_size_min 0.03
_refine_diff_density_max 0.609
_refine_diff_density_min -0.799
_refine_diff_density_rms 0.069
_refine_ls_extinction_method none
_refine_ls_goodness_of_fit_ref 1.074
_refine_ls_hydrogen_treatment mixed
_refine_ls_matrix_type full
_refine_ls_number_parameters 316
_refine_ls_number_reflns 5069
_refine_ls_number_restraints 3
_refine_ls_restrained_S_all 1.074
_refine_ls_R_factor_all 0.0498
_refine_ls_R_factor_gt 0.0385
_refine_ls_shift/su_max 0.001
_refine_ls_shift/su_mean 0.000
_refine_ls_structure_factor_coef Fsqd
_refine_ls_weighting_details 'calc w=1/[\s^2^(Fo^2^)+(0.0638P)^2^+1.9597P] where P=(Fo^2^+2Fc^2^)/3'
_refine_ls_weighting_scheme calc
_refine_ls_wR_factor_gt 0.1005
_refine_ls_wR_factor_ref 0.1048
_reflns_number_gt 4141
_reflns_number_total 5069
_reflns_threshold_expression >2sigma(I)
_cod_data_source_file ic801964u_si_001.cif
_cod_data_source_block c2cneu
_cod_original_cell_volume 5518.0(18)
_cod_original_sg_symbol_H-M 'C 2/c'
_cod_database_code 4301346

loop_
_symmetry_equiv_pos_as_xyz
'x, y, z'
'-x, y, -z+1/2'
'x+1/2, y+1/2, z'
'-x+1/2, y+1/2, -z+1/2'
'-x, -y, -z'
'x, -y, z-1/2'
'-x+1/2, -y+1/2, -z'
'x+1/2, -y+1/2, z-1/2'

loop_
_atom_site_label
_atom_site_type_symbol
_atom_site_fract_x
_atom_site_fract_y
_atom_site_fract_z
_atom_site_U_iso_or_equiv
_atom_site_adp_type
_atom_site_occupancy
_atom_site_symmetry_multiplicity
_atom_site_calc_flag
_atom_site_refinement_flags
_atom_site_disorder_assembly
_atom_site_disorder_group
Ge1 Ge 0.325006(11) 0.238451(16) 0.549733(18) 0.01914(11) Uani 1 1 d . . .
C1 C 0.33749(10) 0.37399(15) 0.69502(17) 0.0193(5) Uani 1 1 d . . .
C6 C 0.29788(10) 0.37371(16) 0.75678(16) 0.0204(5) Uani 1 1 d . . .
C2 C 0.35566(11) 0.45341(16) 0.65774(17) 0.0226(6) Uani 1 1 d . . .
C4 C 0.29964(12) 0.53337(17) 0.75487(18) 0.0283(6) Uani 1 1 d . . .
H4 H 0.2880 0.5881 0.7776 0.034 Uiso 1 1 calc R . .
C11 C 0.39570(12) 0.45313(17) 0.58616(19) 0.0292(6) Uani 1 1 d . . .
H11 H 0.3929 0.3946 0.5548 0.035 Uiso 1 1 calc R . .
C3 C 0.33630(11) 0.53185(16) 0.69034(18) 0.0272(6) Uani 1 1 d . . .
H3 H 0.3487 0.5860 0.6675 0.033 Uiso 1 1 calc R . .
C7 C 0.27197(11) 0.29044(16) 0.78957(18) 0.0246(6) Uani 1 1 d . . .
H7 H 0.2918 0.2387 0.7668 0.029 Uiso 1 1 calc R . .
C5 C 0.27972(11) 0.45520(16) 0.78672(17) 0.0241(6) Uani 1 1 d . . .
H5 H 0.2533 0.4568 0.8295 0.029 Uiso 1 1 calc R . .
C9 C 0.27474(14) 0.28452(19) 0.89432(19) 0.0376(8) Uani 1 1 d . . .
H9A H 0.3121 0.2932 0.9201 0.056 Uiso 1 1 calc R . .
H9B H 0.2621 0.2263 0.9121 0.056 Uiso 1 1 calc R . .
H9C H 0.2518 0.3303 0.9176 0.056 Uiso 1 1 calc R . .
C8 C 0.21340(12) 0.28491(18) 0.7492(2) 0.0336(7) Uani 1 1 d . . .
H8A H 0.1939 0.3377 0.7662 0.050 Uiso 1 1 calc R . .
H8B H 0.1965 0.2324 0.7730 0.050 Uiso 1 1 calc R . .
H8C H 0.2122 0.2810 0.6823 0.050 Uiso 1 1 calc R . .
C10 C 0.45324(13) 0.4629(2) 0.6291(2) 0.0484(9) Uani 1 1 d . . .
H10A H 0.4567 0.5183 0.6635 0.073 Uiso 1 1 calc R . .
H10B H 0.4780 0.4634 0.5809 0.073 Uiso 1 1 calc R . .
H10C H 0.4621 0.4133 0.6706 0.073 Uiso 1 1 calc R . .
C12 C 0.38293(14) 0.5242(2) 0.5127(2) 0.0425(8) Uani 1 1 d . . .
H12A H 0.3460 0.5161 0.4846 0.064 Uiso 1 1 calc R . .
H12B H 0.4083 0.5192 0.4657 0.064 Uiso 1 1 calc R . .
H12C H 0.3863 0.5827 0.5411 0.064 Uiso 1 1 calc R . .
C21 C 0.39887(10) 0.13009(15) 0.45043(17) 0.0194(5) Uani 1 1 d . . .
C20 C 0.37783(11) 0.04715(16) 0.42381(17) 0.0221(6) Uani 1 1 d . . .
C15 C 0.44752(12) 0.27364(17) 0.4181(2) 0.0296(6) Uani 1 1 d . . .
H15 H 0.4333 0.2891 0.4777 0.035 Uiso 1 1 calc R . .
C22 C 0.34703(11) -0.00986(16) 0.48590(18) 0.0242(6) Uani 1 1 d . . .
H22 H 0.3482 0.0195 0.5471 0.029 Uiso 1 1 calc R . .
C16 C 0.42529(11) 0.18348(16) 0.38997(18) 0.0233(6) Uani 1 1 d . . .
C19 C 0.38538(11) 0.01764(17) 0.33596(18) 0.0274(6) Uani 1 1 d . . .
H19 H 0.3721 -0.0387 0.3169 0.033 Uiso 1 1 calc R . .
C23 C 0.28811(12) -0.01678(19) 0.4472(2) 0.0326(7) Uani 1 1 d . . .
H23A H 0.2729 0.0425 0.4380 0.049 Uiso 1 1 calc R . .
H23B H 0.2677 -0.0493 0.4903 0.049 Uiso 1 1 calc R . .
H23C H 0.2859 -0.0480 0.3885 0.049 Uiso 1 1 calc R . .
C17 C 0.43130(12) 0.15058(18) 0.30322(19) 0.0294(6) Uani 1 1 d . . .
H17 H 0.4493 0.1853 0.2615 0.035 Uiso 1 1 calc R . .
C24 C 0.37194(13) -0.10245(17) 0.4995(2) 0.0343(7) Uani 1 1 d . . .
H24A H 0.3696 -0.1335 0.4407 0.051 Uiso 1 1 calc R . .
H24B H 0.3522 -0.1357 0.5430 0.051 Uiso 1 1 calc R . .
H24C H 0.4098 -0.0971 0.5235 0.051 Uiso 1 1 calc R . .
C18 C 0.41172(12) 0.06838(19) 0.27607(19) 0.0315(7) Uani 1 1 d . . .
H18 H 0.4164 0.0470 0.2164 0.038 Uiso 1 1 calc R . .
C13 C 0.50853(14) 0.2737(2) 0.4335(3) 0.0467(9) Uani 1 1 d . . .
H13A H 0.5203 0.2278 0.4780 0.070 Uiso 1 1 calc R . .
H13B H 0.5210 0.3314 0.4571 0.070 Uiso 1 1 calc R . .
H13C H 0.5238 0.2620 0.3755 0.070 Uiso 1 1 calc R . .
C14 C 0.42811(15) 0.3438(2) 0.3495(3) 0.0582(11) Uani 1 1 d . . .
H14A H 0.4417 0.3309 0.2903 0.087 Uiso 1 1 calc R . .
H14B H 0.4415 0.4016 0.3713 0.087 Uiso 1 1 calc R . .
H14C H 0.3886 0.3445 0.3425 0.087 Uiso 1 1 calc R . .
C27 C 0.39935(11) 0.25419(15) 0.72157(17) 0.0204(5) Uani 1 1 d . . .
C25 C 0.42708(10) 0.14162(15) 0.61071(17) 0.0192(5) Uani 1 1 d . . .
C26 C 0.42718(10) 0.17857(16) 0.69751(16) 0.0210(6) Uani 1 1 d . . .
H26 H 0.4484 0.1495 0.7456 0.025 Uiso 1 1 calc R . .
C29 C 0.47131(11) 0.07558(17) 0.59593(18) 0.0250(6) Uani 1 1 d . . .
H29A H 0.4553 0.0227 0.5662 0.038 Uiso 1 1 calc R . .
H29B H 0.4902 0.0595 0.6551 0.038 Uiso 1 1 calc R . .
H29C H 0.4969 0.1019 0.5569 0.038 Uiso 1 1 calc R . .
C28 C 0.41694(12) 0.29415(18) 0.81394(18) 0.0279(6) Uani 1 1 d . . .
H28A H 0.4218 0.3579 0.8072 0.042 Uiso 1 1 calc R . .
H28B H 0.4511 0.2674 0.8385 0.042 Uiso 1 1 calc R . .
H28C H 0.3893 0.2831 0.8560 0.042 Uiso 1 1 calc R . .
N2 N 0.39214(8) 0.16425(12) 0.54075(13) 0.0175(4) Uani 1 1 d . . .
N1 N 0.36078(8) 0.29175(13) 0.66686(13) 0.0176(4) Uani 1 1 d . . .
N3 N 0.28735(10) 0.15312(15) 0.60695(18) 0.0296(5) Uani 1 1 d D . .
H3A H 0.3017(9) 0.1184(15) 0.6492(14) 0.028(8) Uiso 1 1 d D . .
H3B H 0.2541(6) 0.147(2) 0.584(2) 0.054(11) Uiso 1 1 d D . .

loop_
_atom_site_aniso_label
_atom_site_aniso_U_11
_atom_site_aniso_U_22
_atom_site_aniso_U_33
_atom_site_aniso_U_23
_atom_site_aniso_U_13
_atom_site_aniso_U_12
Ge1 0.02021(17) 0.01464(15) 0.02195(16) -0.00183(10) -0.00134(11) 0.00245(10)
C1 0.0238(14) 0.0114(12) 0.0217(13) -0.0032(9) -0.0021(11) -0.0012(10)
C6 0.0261(15) 0.0153(12) 0.0191(13) 0.0006(9) -0.0016(11) 0.0024(10)
C2 0.0245(15) 0.0177(13) 0.0246(14) -0.0005(10) -0.0034(11) -0.0048(10)
C4 0.0408(18) 0.0123(12) 0.0312(15) -0.0050(10) -0.0006(13) 0.0010(11)
C11 0.0361(17) 0.0156(13) 0.0372(16) -0.0012(11) 0.0105(13) -0.0077(11)
C3 0.0346(17) 0.0113(12) 0.0348(15) -0.0003(10) -0.0013(13) -0.0048(11)
C7 0.0358(16) 0.0119(12) 0.0276(14) 0.0020(10) 0.0117(12) 0.0051(11)
C5 0.0323(16) 0.0164(13) 0.0235(14) -0.0015(10) 0.0016(12) 0.0015(11)
C9 0.062(2) 0.0218(15) 0.0317(16) 0.0076(12) 0.0190(15) 0.0097(14)
C8 0.0343(17) 0.0164(13) 0.0517(19) -0.0016(12) 0.0130(14) -0.0009(12)
C10 0.0305(19) 0.055(2) 0.061(2) 0.0192(17) 0.0092(16) 0.0030(15)
C12 0.049(2) 0.0412(18) 0.0384(18) 0.0102(14) 0.0073(15) -0.0036(15)
C21 0.0198(13) 0.0165(12) 0.0217(13) -0.0002(10) 0.0010(10) 0.0047(10)
C20 0.0233(14) 0.0171(12) 0.0253(14) -0.0008(10) -0.0001(11) 0.0027(10)
C15 0.0387(17) 0.0164(13) 0.0359(16) 0.0021(11) 0.0161(13) -0.0012(12)
C22 0.0309(16) 0.0129(12) 0.0286(14) -0.0002(10) 0.0014(12) -0.0026(11)
C16 0.0217(14) 0.0179(13) 0.0309(15) 0.0029(10) 0.0051(11) 0.0039(10)
C19 0.0343(16) 0.0186(13) 0.0287(14) -0.0067(11) 0.0002(12) 0.0046(11)
C23 0.0328(17) 0.0258(15) 0.0385(17) 0.0028(12) 0.0004(13) -0.0052(12)
C17 0.0338(17) 0.0267(15) 0.0294(15) 0.0048(11) 0.0114(13) 0.0059(12)
C24 0.0418(18) 0.0188(14) 0.0418(17) 0.0024(12) 0.0017(14) 0.0003(12)
C18 0.0382(18) 0.0333(16) 0.0234(14) -0.0039(12) 0.0046(13) 0.0115(13)
C13 0.049(2) 0.0280(17) 0.060(2) 0.0014(15) -0.0117(17) -0.0056(14)
C14 0.057(2) 0.0248(17) 0.087(3) 0.0200(18) -0.023(2) -0.0076(16)
C27 0.0211(14) 0.0172(13) 0.0225(13) 0.0032(9) 0.0003(11) -0.0005(10)
C25 0.0182(13) 0.0123(12) 0.0269(14) 0.0043(10) 0.0010(11) -0.0028(9)
C26 0.0230(14) 0.0163(12) 0.0227(13) 0.0056(10) -0.0034(11) 0.0041(10)
C29 0.0240(15) 0.0207(13) 0.0300(15) 0.0048(11) 0.0005(12) 0.0059(11)
C28 0.0323(16) 0.0268(14) 0.0234(14) -0.0034(11) -0.0049(12) 0.0013(12)
N2 0.0211(12) 0.0114(10) 0.0199(11) 0.0012(8) 0.0012(9) -0.0011(8)
N1 0.0222(11) 0.0110(10) 0.0194(10) 0.0005(8) 0.0005(9) 0.0009(8)
N3 0.0208(14) 0.0271(13) 0.0412(15) -0.0025(11) 0.0038(11) -0.0045(10)

loop_
_atom_type_symbol
_atom_type_description
_atom_type_scat_dispersion_real
_atom_type_scat_dispersion_imag
_atom_type_scat_source
C C 0.0033 0.0016 'International Tables Vol C Tables 4.2.6.8 and 6.1.1.4'
H H 0.0000 0.0000 'International Tables Vol C Tables 4.2.6.8 and 6.1.1.4'
N N 0.0061 0.0033 'International Tables Vol C Tables 4.2.6.8 and 6.1.1.4'
Ge Ge 0.1547 1.8001 'International Tables Vol C Tables 4.2.6.8 and 6.1.1.4'

loop_
_geom_angle_atom_site_label_1
_geom_angle_atom_site_label_2
_geom_angle_atom_site_label_3
_geom_angle
_geom_angle_site_symmetry_1
_geom_angle_site_symmetry_3
_geom_angle_publ_flag
N3 Ge1 N1 95.52(10) . . ?
N3 Ge1 N2 95.55(10) . . ?
N1 Ge1 N2 88.60(8) . . ?
C6 C1 C2 121.5(2) . . ?
C6 C1 N1 120.4(2) . . ?
C2 C1 N1 118.1(2) . . ?
C1 C6 C5 117.9(2) . . ?
C1 C6 C7 123.6(2) . . ?
C5 C6 C7 118.5(2) . . ?
C3 C2 C1 117.7(2) . . ?
C3 C2 C11 121.0(2) . . ?
C1 C2 C11 121.4(2) . . ?
C3 C4 C5 120.0(2) . . ?
C3 C4 H4 120.0 . . ?
C5 C4 H4 120.0 . . ?
C2 C11 C10 111.6(2) . . ?
C2 C11 C12 112.2(2) . . ?
C10 C11 C12 110.4(2) . . ?
C2 C11 H11 107.5 . . ?
C10 C11 H11 107.5 . . ?
C12 C11 H11 107.5 . . ?
C4 C3 C2 121.8(2) . . ?
C4 C3 H3 119.1 . . ?
C2 C3 H3 119.1 . . ?
C6 C7 C8 110.0(2) . . ?
C6 C7 C9 112.6(2) . . ?
C8 C7 C9 109.8(2) . . ?
C6 C7 H7 108.1 . . ?
C8 C7 H7 108.1 . . ?
C9 C7 H7 108.1 . . ?
C4 C5 C6 121.0(2) . . ?
C4 C5 H5 119.5 . . ?
C6 C5 H5 119.5 . . ?
C7 C9 H9A 109.5 . . ?
C7 C9 H9B 109.5 . . ?
H9A C9 H9B 109.5 . . ?
C7 C9 H9C 109.5 . . ?
H9A C9 H9C 109.5 . . ?
H9B C9 H9C 109.5 . . ?
C7 C8 H8A 109.5 . . ?
C7 C8 H8B 109.5 . . ?
H8A C8 H8B 109.5 . . ?
C7 C8 H8C 109.5 . . ?
H8A C8 H8C 109.5 . . ?
H8B C8 H8C 109.5 . . ?
C11 C10 H10A 109.5 . . ?
C11 C10 H10B 109.5 . . ?
H10A C10 H10B 109.5 . . ?
C11 C10 H10C 109.5 . . ?
H10A C10 H10C 109.5 . . ?
H10B C10 H10C 109.5 . . ?
C11 C12 H12A 109.5 . . ?
C11 C12 H12B 109.5 . . ?
H12A C12 H12B 109.5 . . ?
C11 C12 H12C 109.5 . . ?
H12A C12 H12C 109.5 . . ?
H12B C12 H12C 109.5 . . ?
C20 C21 C16 121.6(2) . . ?
C20 C21 N2 120.3(2) . . ?
C16 C21 N2 118.1(2) . . ?
C19 C20 C21 117.8(2) . . ?
C19 C20 C22 119.5(2) . . ?
C21 C20 C22 122.7(2) . . ?
C14 C15 C13 110.7(3) . . ?
C14 C15 C16 111.5(3) . . ?
C13 C15 C16 112.1(2) . . ?
C14 C15 H15 107.4 . . ?
C13 C15 H15 107.4 . . ?
C16 C15 H15 107.4 . . ?
C20 C22 C23 109.7(2) . . ?
C20 C22 C24 112.2(2) . . ?
C23 C22 C24 110.3(2) . . ?
C20 C22 H22 108.2 . . ?
C23 C22 H22 108.2 . . ?
C24 C22 H22 108.2 . . ?
C17 C16 C21 117.8(2) . . ?
C17 C16 C15 120.4(2) . . ?
C21 C16 C15 121.8(2) . . ?
C18 C19 C20 121.5(2) . . ?
C18 C19 H19 119.2 . . ?
C20 C19 H19 119.2 . . ?
C22 C23 H23A 109.5 . . ?
C22 C23 H23B 109.5 . . ?
H23A C23 H23B 109.5 . . ?
C22 C23 H23C 109.5 . . ?
H23A C23 H23C 109.5 . . ?
H23B C23 H23C 109.5 . . ?
C18 C17 C16 121.5(3) . . ?
C18 C17 H17 119.2 . . ?
C16 C17 H17 119.2 . . ?
C22 C24 H24A 109.5 . . ?
C22 C24 H24B 109.5 . . ?
H24A C24 H24B 109.5 . . ?
C22 C24 H24C 109.5 . . ?
H24A C24 H24C 109.5 . . ?
H24B C24 H24C 109.5 . . ?
C19 C18 C17 119.7(2) . . ?
C19 C18 H18 120.2 . . ?
C17 C18 H18 120.2 . . ?
C15 C13 H13A 109.5 . . ?
C15 C13 H13B 109.5 . . ?
H13A C13 H13B 109.5 . . ?
C15 C13 H13C 109.5 . . ?
H13A C13 H13C 109.5 . . ?
H13B C13 H13C 109.5 . . ?
C15 C14 H14A 109.5 . . ?
C15 C14 H14B 109.5 . . ?
H14A C14 H14B 109.5 . . ?
C15 C14 H14C 109.5 . . ?
H14A C14 H14C 109.5 . . ?
H14B C14 H14C 109.5 . . ?
N1 C27 C26 123.2(2) . . ?
N1 C27 C28 120.4(2) . . ?
C26 C27 C28 116.4(2) . . ?
N2 C25 C26 123.3(2) . . ?
N2 C25 C29 119.5(2) . . ?
C26 C25 C29 117.1(2) . . ?
C25 C26 C27 126.9(2) . . ?
C25 C26 H26 116.5 . . ?
C27 C26 H26 116.5 . . ?
C25 C29 H29A 109.5 . . ?
C25 C29 H29B 109.5 . . ?
H29A C29 H29B 109.5 . . ?
C25 C29 H29C 109.5 . . ?
H29A C29 H29C 109.5 . . ?
H29B C29 H29C 109.5 . . ?
C27 C28 H28A 109.5 . . ?
C27 C28 H28B 109.5 . . ?
H28A C28 H28B 109.5 . . ?
C27 C28 H28C 109.5 . . ?
H28A C28 H28C 109.5 . . ?
H28B C28 H28C 109.5 . . ?
C25 N2 C21 119.5(2) . . ?
C25 N2 Ge1 125.32(17) . . ?
C21 N2 Ge1 115.04(15) . . ?
C27 N1 C1 119.0(2) . . ?
C27 N1 Ge1 125.46(17) . . ?
C1 N1 Ge1 115.30(15) . . ?
Ge1 N3 H3A 124.0(17) . . ?
Ge1 N3 H3B 113.6(18) . . ?
H3A N3 H3B 122.1(18) . . ?

loop_
_geom_bond_atom_site_label_1
_geom_bond_atom_site_label_2
_geom_bond_distance
_geom_bond_site_symmetry_2
_geom_bond_publ_flag
Ge1 N3 1.845(2) . ?
Ge1 N1 2.030(2) . ?
Ge1 N2 2.030(2) . ?
C1 C6 1.399(3) . ?
C1 C2 1.414(3) . ?
C1 N1 1.452(3) . ?
C6 C5 1.400(3) . ?
C6 C7 1.516(3) . ?
C2 C3 1.385(4) . ?
C2 C11 1.513(4) . ?
C4 C3 1.374(4) . ?
C4 C5 1.383(4) . ?
C4 H4 0.9500 . ?
C11 C10 1.519(4) . ?
C11 C12 1.536(4) . ?
C11 H11 1.0000 . ?
C3 H3 0.9500 . ?
C7 C8 1.526(4) . ?
C7 C9 1.535(4) . ?
C7 H7 1.0000 . ?
C5 H5 0.9500 . ?
C9 H9A 0.9800 . ?
C9 H9B 0.9800 . ?
C9 H9C 0.9800 . ?
C8 H8A 0.9800 . ?
C8 H8B 0.9800 . ?
C8 H8C 0.9800 . ?
C10 H10A 0.9800 . ?
C10 H10B 0.9800 . ?
C10 H10C 0.9800 . ?
C12 H12A 0.9800 . ?
C12 H12B 0.9800 . ?
C12 H12C 0.9800 . ?
C21 C20 1.404(3) . ?
C21 C16 1.408(3) . ?
C21 N2 1.447(3) . ?
C20 C19 1.393(4) . ?
C20 C22 1.515(3) . ?
C15 C14 1.514(4) . ?
C15 C13 1.515(5) . ?
C15 C16 1.518(4) . ?
C15 H15 1.0000 . ?
C22 C23 1.528(4) . ?
C22 C24 1.541(4) . ?
C22 H22 1.0000 . ?
C16 C17 1.388(4) . ?
C19 C18 1.378(4) . ?
C19 H19 0.9500 . ?
C23 H23A 0.9800 . ?
C23 H23B 0.9800 . ?
C23 H23C 0.9800 . ?
C17 C18 1.384(4) . ?
C17 H17 0.9500 . ?
C24 H24A 0.9800 . ?
C24 H24B 0.9800 . ?
C24 H24C 0.9800 . ?
C18 H18 0.9500 . ?
C13 H13A 0.9800 . ?
C13 H13B 0.9800 . ?
C13 H13C 0.9800 . ?
C14 H14A 0.9800 . ?
C14 H14B 0.9800 . ?
C14 H14C 0.9800 . ?
C27 N1 1.323(3) . ?
C27 C26 1.402(3) . ?
C27 C28 1.512(4) . ?
C25 N2 1.328(3) . ?
C25 C26 1.391(3) . ?
C25 C29 1.519(3) . ?
C26 H26 0.9500 . ?
C29 H29A 0.9800 . ?
C29 H29B 0.9800 . ?
C29 H29C 0.9800 . ?
C28 H28A 0.9800 . ?
C28 H28B 0.9800 . ?
C28 H28C 0.9800 . ?
N3 H3A 0.865(9) . ?
N3 H3B 0.873(9) . ?

loop_
_geom_torsion_atom_site_label_1
_geom_torsion_atom_site_label_2
_geom_torsion_atom_site_label_3
_geom_torsion_atom_site_label_4
_geom_torsion
_geom_torsion_site_symmetry_1
_geom_torsion_site_symmetry_2
_geom_torsion_site_symmetry_3
_geom_torsion_site_symmetry_4
_geom_torsion_publ_flag
C2 C1 C6 C5 -5.2(4) . . . . ?
N1 C1 C6 C5 175.4(2) . . . . ?
C2 C1 C6 C7 172.1(2) . . . . ?
N1 C1 C6 C7 -7.4(4) . . . . ?
C6 C1 C2 C3 5.4(4) . . . . ?
N1 C1 C2 C3 -175.1(2) . . . . ?
C6 C1 C2 C11 -175.8(2) . . . . ?
N1 C1 C2 C11 3.7(4) . . . . ?
C3 C2 C11 C10 84.8(3) . . . . ?
C1 C2 C11 C10 -93.9(3) . . . . ?
C3 C2 C11 C12 -39.7(4) . . . . ?
C1 C2 C11 C12 141.5(3) . . . . ?
C5 C4 C3 C2 -2.2(4) . . . . ?
C1 C2 C3 C4 -1.7(4) . . . . ?
C11 C2 C3 C4 179.5(3) . . . . ?
C1 C6 C7 C8 -109.8(3) . . . . ?
C5 C6 C7 C8 67.4(3) . . . . ?
C1 C6 C7 C9 127.3(3) . . . . ?
C5 C6 C7 C9 -55.5(3) . . . . ?
C3 C4 C5 C6 2.4(4) . . . . ?
C1 C6 C5 C4 1.2(4) . . . . ?
C7 C6 C5 C4 -176.2(2) . . . . ?
C16 C21 C20 C19 2.0(4) . . . . ?
N2 C21 C20 C19 179.8(2) . . . . ?
C16 C21 C20 C22 -177.1(2) . . . . ?
N2 C21 C20 C22 0.7(4) . . . . ?
C19 C20 C22 C23 -66.6(3) . . . . ?
C21 C20 C22 C23 112.5(3) . . . . ?
C19 C20 C22 C24 56.4(3) . . . . ?
C21 C20 C22 C24 -124.5(3) . . . . ?
C20 C21 C16 C17 -1.7(4) . . . . ?
N2 C21 C16 C17 -179.6(2) . . . . ?
C20 C21 C16 C15 179.3(2) . . . . ?
N2 C21 C16 C15 1.4(4) . . . . ?
C14 C15 C16 C17 52.6(4) . . . . ?
C13 C15 C16 C17 -72.2(3) . . . . ?
C14 C15 C16 C21 -128.4(3) . . . . ?
C13 C15 C16 C21 106.8(3) . . . . ?
C21 C20 C19 C18 -1.1(4) . . . . ?
C22 C20 C19 C18 178.0(3) . . . . ?
C21 C16 C17 C18 0.5(4) . . . . ?
C15 C16 C17 C18 179.6(3) . . . . ?
C20 C19 C18 C17 0.0(4) . . . . ?
C16 C17 C18 C19 0.3(4) . . . . ?
N2 C25 C26 C27 -13.1(4) . . . . ?
C29 C25 C26 C27 163.8(2) . . . . ?
N1 C27 C26 C25 13.2(4) . . . . ?
C28 C27 C26 C25 -164.8(2) . . . . ?
C26 C25 N2 C21 172.8(2) . . . . ?
C29 C25 N2 C21 -4.0(3) . . . . ?
C26 C25 N2 Ge1 -11.5(3) . . . . ?
C29 C25 N2 Ge1 171.66(16) . . . . ?
C20 C21 N2 C25 85.1(3) . . . . ?
C16 C21 N2 C25 -96.9(3) . . . . ?
C20 C21 N2 Ge1 -90.9(2) . . . . ?
C16 C21 N2 Ge1 87.0(2) . . . . ?
N3 Ge1 N2 C25 -71.0(2) . . . . ?
N1 Ge1 N2 C25 24.42(19) . . . . ?
N3 Ge1 N2 C21 104.84(17) . . . . ?
N1 Ge1 N2 C21 -159.75(16) . . . . ?
C26 C27 N1 C1 -175.0(2) . . . . ?
C28 C27 N1 C1 2.9(3) . . . . ?
C26 C27 N1 Ge1 11.4(4) . . . . ?
C28 C27 N1 Ge1 -170.76(18) . . . . ?
C6 C1 N1 C27 -80.6(3) . . . . ?
C2 C1 N1 C27 99.9(3) . . . . ?
C6 C1 N1 Ge1 93.7(2) . . . . ?
C2 C1 N1 Ge1 -85.8(2) . . . . ?
N3 Ge1 N1 C27 71.1(2) . . . . ?
N2 Ge1 N1 C27 -24.4(2) . . . . ?
N3 Ge1 N1 C1 -102.79(18) . . . . ?
N2 Ge1 N1 C1 161.78(17) . . . . ?
